data_7707833
loop_
_publ_author_name
'Laurans, Maxime'
'Wells, Jordann A. L.'
'Ott, Sascha'

_publ_section_title
;
 Immobilising molecular Ru complexes on a protective ultrathin oxide layer
 of p-Si electrodes towards photoelectrochemical CO<sub>2</sub> reduction.
;
_journal_issue 30
_journal_name_full 'Dalton transactions (Cambridge, England : 2003)'
_journal_page_first 10482
_journal_page_last 10492
_journal_paper_doi 10.1039/d1dt01331a
_journal_volume 50
_journal_year 2021
_chemical_formula_moiety '2(C28 H24 N6 O Ru), 4(F6 P), H2 O, C4 H10 O'
_chemical_formula_sum 'C60 H60 F24 N12 O4 P4 Ru2'
_chemical_formula_weight 1795.22
_space_group_crystal_system triclinic
_space_group_IT_number 2
_space_group_name_Hall '-P 1'
_space_group_name_H-M_alt 'P -1'
_atom_sites_solution_hydrogens mixed
_audit_creation_date 2021-02-01
_audit_creation_method
;
Olex2 1.2
(compiled 2018.05.29 svn.r3508 for OlexSys, GUI svn.r5506)
;
_audit_update_record
;
2021-02-01 deposited with the CCDC.	2021-07-13 downloaded from the CCDC.
;
_cell_angle_alpha 90.689(6)
_cell_angle_beta 96.845(6)
_cell_angle_gamma 118.958(5)
_cell_formula_units_Z 2
_cell_length_a 13.989(3)
_cell_length_b 14.256(3)
_cell_length_c 23.355(4)
_cell_measurement_reflns_used 9751
_cell_measurement_temperature 170
_cell_measurement_theta_max 26.49
_cell_measurement_theta_min 2.26
_cell_volume 4033.2(14)
_computing_cell_refinement 'SAINT v8.34A (Bruker, 2013)'
_computing_data_reduction 'SAINT v8.34A (Bruker, 2013)'
_computing_molecular_graphics 'Olex2 (Dolomanov et al., 2009)'
_computing_publication_material 'Olex2 (Dolomanov et al., 2009)'
_computing_structure_refinement 'ShelXL (Sheldrick, 2015)'
_computing_structure_solution 'XT (Sheldrick, 2015)'
_diffrn_ambient_temperature 170
_diffrn_measured_fraction_theta_full 0.999
_diffrn_measured_fraction_theta_max 0.993
_diffrn_measurement_device_type 'Bruker APEX-II CCD'
_diffrn_measurement_method '\f and \w scans'
_diffrn_radiation_type MoK\a
_diffrn_radiation_wavelength 0.71073
_diffrn_reflns_av_R_equivalents 0.0676
_diffrn_reflns_av_unetI/netI 0.0362
_diffrn_reflns_Laue_measured_fraction_full 0.999
_diffrn_reflns_Laue_measured_fraction_max 0.993
_diffrn_reflns_limit_h_max 19
_diffrn_reflns_limit_h_min -19
_diffrn_reflns_limit_k_max 19
_diffrn_reflns_limit_k_min -19
_diffrn_reflns_limit_l_max 32
_diffrn_reflns_limit_l_min -32
_diffrn_reflns_number 210324
_diffrn_reflns_point_group_measured_fraction_full 0.999
_diffrn_reflns_point_group_measured_fraction_max 0.993
_diffrn_reflns_theta_full 25.242
_diffrn_reflns_theta_max 29.368
_diffrn_reflns_theta_min 1.638
_diffrn_standards_number 0
_exptl_absorpt_coefficient_mu 0.558
_exptl_absorpt_correction_T_max 0.7458
_exptl_absorpt_correction_T_min 0.6943
_exptl_absorpt_correction_type multi-scan
_exptl_absorpt_process_details
'SADABS-2014/5 (Bruker,2014/5) was used for absorption correction. wR2(int) was 0.1009 before and 0.0699 after correction. The Ratio of minimum to maximum transmission is 0.9309. The \l/2 correction factor is 0.00150.'
_exptl_crystal_colour colourless
_exptl_crystal_colour_primary colourless
_exptl_crystal_density_diffrn 1.478
_exptl_crystal_description block
_exptl_crystal_F_000 1800
_exptl_crystal_size_max 0.359
_exptl_crystal_size_mid 0.245
_exptl_crystal_size_min 0.098
_refine_diff_density_max 1.207
_refine_diff_density_min -0.810
_refine_diff_density_rms 0.093
_refine_ls_extinction_method none
_refine_ls_goodness_of_fit_ref 1.115
_refine_ls_hydrogen_treatment mixed
_refine_ls_matrix_type full
_refine_ls_number_parameters 1180
_refine_ls_number_reflns 22061
_refine_ls_number_restraints 1494
_refine_ls_restrained_S_all 1.094
_refine_ls_R_factor_all 0.0769
_refine_ls_R_factor_gt 0.0609
_refine_ls_shift/su_max 0.002
_refine_ls_shift/su_mean 0.000
_refine_ls_structure_factor_coef Fsqd
_refine_ls_weighting_details 'w=1/[\s^2^(Fo^2^)+(0.0474P)^2^+10.6339P] where P=(Fo^2^+2Fc^2^)/3'
_refine_ls_weighting_scheme calc
_refine_ls_wR_factor_gt 0.1450
_refine_ls_wR_factor_ref 0.1539
_reflns_Friedel_coverage 0.000
_reflns_number_gt 17762
_reflns_number_total 22061
_reflns_threshold_expression 'I > 2\s(I)'
_cod_data_source_file d1dt01331a2.cif
_cod_data_source_block so2010
_cod_depositor_comments 'Adding full bibliography for 7707833--7707834.cif.'
_cod_original_cell_volume 4033.3(13)
_cod_database_code 7707833
_shelx_shelxl_version_number 2018/3
_shelx_space_group_comment
;
The symmetry employed for this shelxl refinement is uniquely defined
by the following loop, which should always be used as a source of
symmetry information in preference to the above space-group names.
They are only intended as comments.
;
_shelx_estimated_absorpt_t_max 0.947
_shelx_estimated_absorpt_t_min 0.825
_olex2_refinement_description
;
1. Fixed Uiso
 At 1.2 times of:
  All C(H) groups, All C(H,H) groups
 At 1.5 times of:
  All C(H,H,H) groups, All O(H) groups
2. Restrained distances
 O1-H1
 0.95 with sigma of 0.02
 O1S-H1SD = O1S-H1SC
 0.95 with sigma of 0.02
 H1SC-H1SD
 1.5 with sigma of 0.02
 O2-H2A
 0.95 with sigma of 0.02
 H2A-C36
 1.85 with sigma of 0.02
 F24B-F23B \\sim F24B-F21B \\sim F24B-F20B \\sim F24B-F22B \\sim F23B-F19B
\\sim F23B-F20B \\sim F23B-
 F22B \\sim F19B-F21B \\sim F19B-F20B \\sim F19B-F22B \\sim F21B-F20B \\sim
F21B-F22B
 with sigma of 0.02
 P4B-F24B \\sim P4B-F23B \\sim P4B-F20B \\sim P4B-F21B \\sim P4B-F22B \\sim
P4B-F19B
 with sigma of 0.02
 P4A-F24A \\sim P4A-F22A \\sim P4A-F23A \\sim P4A-F20A \\sim P4A-F21A \\sim
P4A-F19A
 with sigma of 0.02
 F24A-F23A \\sim F24A-F21A \\sim F24A-F22A \\sim F24A-F20A \\sim F23A-F22A
\\sim F23A-F20A \\sim F23A-
 F19A \\sim F19A-F21A \\sim F19A-F22A \\sim F19A-F20A \\sim F21A-F22A \\sim
F21A-F20A
 with sigma of 0.02
 O2-H2A \\sim O1-H1
 with sigma of 0.02
3. Restrained planarity
 P4A, F24A, F23A, F19A, F21A
 with sigma of 0.1
 P4A, F24A, F22A, F19A, F20A
 with sigma of 0.1
 P4B, F24B, F23B, F19B, F21B
 with sigma of 0.1
 P4B, F24B, F19B, F21B, F22B
 with sigma of 0.1
4. Uiso/Uaniso restraints and constraints
N4B \\sim C16B \\sim C17B \\sim C18B \\sim C19B \\sim C20B: within 2A with
sigma of 0.04 and sigma for terminal atoms of 0.08
C26B \\sim C25B \\sim C24B \\sim N5A \\sim C21B \\sim C22B \\sim C23B: within
2A with sigma of 0.04 and sigma for terminal atoms of 0.08
C26A \\sim C25A \\sim C24A \\sim C23A \\sim C22A \\sim N5B: within 2A with
sigma of 0.04 and sigma for terminal atoms of 0.08
N11A \\sim C49A \\sim C50A \\sim C51A \\sim C52A \\sim C53A: within 2A with
sigma of 0.04 and sigma for terminal atoms of 0.08
N4A \\sim C16A \\sim C18B \\sim C19A \\sim C20A \\sim C21A: within 2A with
sigma of 0.04 and sigma for terminal atoms of 0.08
N11A \\sim N10A \\sim C48A \\sim C49A \\sim C44A \\sim C50A \\sim C45A \\sim
C47A \\sim C46A \\sim C53A \\sim C54A \\sim C52A \\sim C51A \\sim N11B \\sim
C50B \\sim C51B \\sim C52B \\sim C53B \\sim C54B \\sim N10B \\sim C44B \\sim
C46B \\sim C47B \\sim C48B \\sim C49B \\sim C45B: within 2A with sigma of 0.04
and sigma for terminal atoms of 0.08
N6 \\sim C27 \\sim C28 \\sim N5A \\sim C25B \\sim C24B \\sim C23B \\sim C22B
\\sim C21B \\sim C26B \\sim N4A \\sim C21A \\sim C20A \\sim C19A \\sim C18A
\\sim C16A \\sim C17A \\sim N4B \\sim C20B \\sim C19B \\sim C18B \\sim C17B
\\sim C16B \\sim C25A \\sim C24A \\sim C23A \\sim C22A \\sim N5B \\sim C26A:
within 2A with sigma of 0.04 and sigma for terminal atoms of 0.08
Uanis(C25A) = Uanis(C16B)
Uanis(C52B) = Uanis(C47B)
Uanis(N5B) = Uanis(N5A)
5. Rigid body (RIGU) restrains
 N4B, C16B, C17B, C18B, C19B, C20B
 with sigma for 1-2 distances of 0.004 and sigma for 1-3 distances of 0.004
 C26B, C25B, C24B, N5A, C21B, C22B, C23B
 with sigma for 1-2 distances of 0.004 and sigma for 1-3 distances of 0.004
 C26A, C25A, C24A, C23A, C22A, N5B
 with sigma for 1-2 distances of 0.004 and sigma for 1-3 distances of 0.004
 N4A, C16A, C18B, C19A, C20A, C21A
 with sigma for 1-2 distances of 0.004 and sigma for 1-3 distances of 0.004
 N11A, C49A, C50A, C51A, C52A, C53A
 with sigma for 1-2 distances of 0.004 and sigma for 1-3 distances of 0.004
 N11A, N10A, C48A, C49A, C44A, C50A, C45A, C47A, C46A, C53A, C54A, C52A, C51A,
 N11B, C50B, C51B, C52B, C53B, C54B, N10B, C44B, C46B, C47B, C48B, C49B, C45B
 with sigma for 1-2 distances of 0.004 and sigma for 1-3 distances of 0.004
 N6, C27, C28, N5A, C25B, C24B, C23B, C22B, C21B, C26B, N4A, C21A, C20A, C19A,
 C18A, C16A, C17A, N4B, C20B, C19B, C18B, C17B, C16B, C25A, C24A, C23A, C22A,
 N5B, C26A
 with sigma for 1-2 distances of 0.004 and sigma for 1-3 distances of 0.004
6. Others
 Fixed Sof: N11A(0.75) N10A(0.75) C48A(0.75) C49A(0.75) C44A(0.75) H54A(0.75)
 C50A(0.75) H48A(0.75) C45A(0.75) H53A(0.75) C47A(0.75) H51A(0.75) C46A(0.75)
 H52A(0.75) C53A(0.75) C54A(0.75) H45A(0.75) H45B(0.75) H45C(0.75) C52A(0.75)
 H46A(0.75) C51A(0.75) H47A(0.75) N5A(0.5) C25B(0.5) C24B(0.5) H18B(0.5)
 C23B(0.5) H19B(0.5) C22B(0.5) H20B(0.5) C21B(0.5) C26B(0.5) H17A(0.5)
 H17B(0.5) H17C(0.5) N4A(0.5) C21A(0.5) C20A(0.5) H20A(0.5) C19A(0.5) H19A(0.5)
 C18A(0.5) H18A(0.5) C16A(0.5) P4A(0.5) F24B(0.5) F20A(0.5) F21A(0.5) F19A(0.5)
 F23A(0.5) F22A(0.5) P4B(0.5) F22B(0.5) F23B(0.5) F20B(0.5) F21B(0.5) F19B(0.5)
 F24A(0.5) C17A(0.5) H17D(0.5) H17E(0.5) H17F(0.5) N4B(0.5) C20B(0.5) C19B(0.5)
 H23B(0.5) C18B(0.5) H18(0.5) C17B(0.5) H24B(0.5) C16B(0.5) H25B(0.5) C25A(0.5)
 H25A(0.5) C24A(0.5) H24A(0.5) C23A(0.5) H23A(0.5) C22A(0.5) N5B(0.5) C26A(0.5)
 H26A(0.5) N11B(0.25) C50B(0.25) C51B(0.25) H51B(0.25) C52B(0.25) H52B(0.25)
 C53B(0.25) H53B(0.25) C54B(0.25) H54B(0.25) N10B(0.25) C44B(0.25) C46B(0.25)
 H46B(0.25) C47B(0.25) H47B(0.25) C48B(0.25) H48B(0.25) C49B(0.25) C45B(0.25)
 H45D(0.25) H45E(0.25) H45F(0.25)
7.a Secondary CH2 refined with riding coordinates:
 C3S(H3SA,H3SB), C1S(H1SA,H1SB)
7.b Aromatic/amide H refined with riding coordinates:
 C12(H12), C1(H1A), C7(H7), C29(H29), C4(H4), C15(H15), C9(H9), C2(H2),
 C32(H32), C14(H14), C3(H3), C30(H30), C13(H13), C37(H37), C35(H35), C31(H31),
 C44A(H54A), C43(H43), C42(H42), C40(H40), C50A(H48A), C45A(H53A), C47A(H51A),
 C41(H41), C46A(H52A), C52A(H46A), C51A(H47A), C24B(H18B), C23B(H19B),
 C22B(H20B), C20A(H20A), C19A(H19A), C18A(H18A), C19B(H23B), C18B(H18),
 C17B(H24B), C16B(H25B), C25A(H25A), C24A(H24A), C23A(H23A), C26A(H26A),
 C51B(H51B), C52B(H52B), C53B(H53B), C54B(H54B), C46B(H46B), C47B(H47B),
 C48B(H48B)
7.c Fitted hexagon refined as free rotating group:
 N5A(C25B,C24B,C23B,C22B,C21B), N4A(C21A,C20A,C19A,C18A,C16A), N4B(C20B,C19B,
 C18B,C17B,C16B), C25A(C24A,C23A,C22A,N5B,C26A), N11B(C50B,C51B,C52B,C53B,C54B),
  N10B(C44B,C46B,C47B,C48B,C49B)
7.d Idealised Me refined as rotating group:
 C28(H28A,H28B,H28C), C56(H56A,H56B,H56C), C54A(H45A,H45B,H45C), C4S(H4SA,H4SB,
 H4SC), C2S(H2SA,H2SB,H2SC), C26B(H17A,H17B,H17C), C17A(H17D,H17E,H17F),
 C45B(H45D,H45E,H45F)
7.e Idealised tetrahedral OH refined as rotating group:
 O2(H2A)
;
_olex2_submission_special_instructions 'No special instructions were received'

loop_
_space_group_symop_operation_xyz
'x, y, z'
'-x, -y, -z'

loop_
_atom_site_label
_atom_site_type_symbol
_atom_site_fract_x
_atom_site_fract_y
_atom_site_fract_z
_atom_site_U_iso_or_equiv
_atom_site_adp_type
_atom_site_occupancy
_atom_site_site_symmetry_order
_atom_site_calc_flag
_atom_site_refinement_flags_posn
_atom_site_refinement_flags_adp
_atom_site_refinement_flags_occupancy
_atom_site_disorder_assembly
_atom_site_disorder_group
Ru1 Ru 1.00954(2) 0.73813(2) 0.61523(2) 0.02719(7) Uani 1 1 d . . . . .
Ru2 Ru 0.41173(2) 0.26591(2) 0.15127(2) 0.02940(7) Uani 1 1 d . . . . .
P3 P 0.53741(10) 0.72707(9) 0.19159(5) 0.0465(3) Uani 1 1 d . . . . .
P2 P 1.02534(11) 0.71017(10) 0.35490(6) 0.0531(3) Uani 1 1 d . . . . .
P1 P 1.05561(11) 0.78831(11) -0.12967(6) 0.0578(3) Uani 1 1 d . . . . .
N2 N 0.9343(2) 0.7981(2) 0.56330(12) 0.0284(6) Uani 1 1 d . . . . .
N1 N 0.9212(2) 0.6113(2) 0.55179(12) 0.0268(6) Uani 1 1 d . . . . .
O1 O 0.7903(3) 0.9304(3) 0.45567(14) 0.0472(7) Uani 1 1 d D . . . .
N8 N 0.5157(3) 0.3714(3) 0.10380(13) 0.0344(6) Uani 1 1 d . . . . .
N3 N 1.0660(2) 0.8860(2) 0.65950(13) 0.0304(6) Uani 1 1 d . . . . .
N6 N 1.1356(3) 0.8068(3) 0.56713(15) 0.0364(7) Uani 1 1 d . U . A 2
N7 N 0.5250(3) 0.3821(3) 0.21482(13) 0.0331(6) Uani 1 1 d . . . . .
F5 F 0.9562(3) 0.7404(3) -0.18061(18) 0.0926(12) Uani 1 1 d . . . . .
F10 F 0.9387(3) 0.5844(3) 0.35207(17) 0.0798(10) Uani 1 1 d . . . . .
N12 N 0.3325(3) 0.3533(3) 0.13946(14) 0.0367(7) Uani 1 1 d . . . . .
N11A N 0.4771(4) 0.1631(4) 0.1744(2) 0.0288(9) Uani 0.75 1 d . U P B 1
N10A N 0.2982(3) 0.1627(3) 0.2006(2) 0.0241(8) Uani 0.75 1 d . U P B 1
O1S O 0.6486(3) 0.7904(4) 0.37117(16) 0.0750(12) Uani 1 1 d D . . . .
N9 N 0.3405(3) 0.1893(3) 0.06937(14) 0.0412(7) Uani 1 1 d . . . . .
F15 F 0.5820(3) 0.8007(3) 0.25047(14) 0.0965(13) Uani 1 1 d . . . . .
F14 F 0.4222(3) 0.7180(4) 0.1940(2) 0.1018(13) Uani 1 1 d . . . . .
C12 C 1.0630(3) 1.0525(3) 0.65365(18) 0.0398(9) Uani 1 1 d . . . . .
H12 H 1.038755 1.096244 0.633328 0.048 Uiso 1 1 calc R . . . .
F16 F 0.6548(3) 0.7380(3) 0.1896(2) 0.1070(15) Uani 1 1 d . . . . .
O2S O 0.4375(3) 0.6855(3) 0.39436(17) 0.0694(10) Uani 1 1 d . . . . .
F18 F 0.4986(4) 0.6224(3) 0.2243(2) 0.1073(15) Uani 1 1 d . . . . .
F13 F 0.5809(4) 0.8335(3) 0.15889(16) 0.0939(12) Uani 1 1 d . . . . .
C11 C 1.0290(3) 0.9486(3) 0.63117(16) 0.0321(7) Uani 1 1 d . . . . .
F8 F 1.1090(3) 0.8344(3) 0.3595(2) 0.1005(14) Uani 1 1 d . . . . .
F17 F 0.4938(4) 0.6542(3) 0.13348(17) 0.1185(18) Uani 1 1 d . . . . .
F9 F 0.9383(5) 0.7306(3) 0.3816(2) 0.1226(19) Uani 1 1 d . . . . .
C10 C 0.9539(3) 0.8991(3) 0.57680(16) 0.0308(7) Uani 1 1 d . . . . .
C1 C 0.9144(3) 0.5142(3) 0.54952(17) 0.0322(7) Uani 1 1 d . . . . .
H1A H 0.955732 0.498780 0.579485 0.039 Uiso 1 1 calc R . . . .
F6 F 1.0340(4) 0.6728(3) -0.1187(2) 0.1135(15) Uani 1 1 d . . . . .
C6 C 0.8689(3) 0.7394(3) 0.51473(15) 0.0307(7) Uani 1 1 d . . . . .
C7 C 0.8182(3) 0.7810(3) 0.47671(16) 0.0345(8) Uani 1 1 d . . . . .
H7 H 0.772864 0.740280 0.442088 0.041 Uiso 1 1 calc R . . . .
C8 C 0.8350(3) 0.8840(3) 0.49032(17) 0.0378(8) Uani 1 1 d . . . . .
C5 C 0.8602(3) 0.6320(3) 0.50902(15) 0.0300(7) Uani 1 1 d . . . . .
F3 F 1.1563(4) 0.8357(4) -0.0789(2) 0.1196(16) Uani 1 1 d . . . . .
C29 C 0.5255(4) 0.3798(4) 0.27230(17) 0.0436(9) Uani 1 1 d . . . . .
H29 H 0.468710 0.319777 0.287342 0.052 Uiso 1 1 calc R . . . .
C4 C 0.7927(3) 0.5557(3) 0.46403(17) 0.0399(8) Uani 1 1 d . . . . .
H4 H 0.750229 0.571294 0.434814 0.048 Uiso 1 1 calc R . . . .
C15 C 1.1316(3) 0.9255(3) 0.71012(18) 0.0384(8) Uani 1 1 d . . . . .
H15 H 1.155925 0.881564 0.730138 0.046 Uiso 1 1 calc R . . . .
C38 C 0.4932(3) 0.3504(4) 0.04598(17) 0.0426(9) Uani 1 1 d . . . . .
C9 C 0.9032(3) 0.9434(3) 0.54084(17) 0.0352(8) Uani 1 1 d . . . . .
H9 H 0.914716 1.013426 0.550408 0.042 Uiso 1 1 calc R . . . .
C2 C 0.8494(3) 0.4354(3) 0.50519(19) 0.0405(9) Uani 1 1 d . . . . .
H2 H 0.847362 0.367862 0.504592 0.049 Uiso 1 1 calc R . . . .
O2 O 0.7168(4) 0.5906(4) 0.0024(2) 0.0915(15) Uani 1 1 d D . . . .
H2A H 0.780101 0.629601 0.020895 0.137 Uiso 1 1 calc DGR . . . .
F4 F 1.1354(4) 0.7950(4) -0.1746(2) 0.1173(16) Uani 1 1 d . . . . .
C33 C 0.6063(3) 0.4684(3) 0.19346(18) 0.0380(8) Uani 1 1 d . . . . .
C32 C 0.6905(4) 0.5534(4) 0.2300(2) 0.0527(11) Uani 1 1 d . . . . .
H32 H 0.746843 0.613177 0.214582 0.063 Uiso 1 1 calc R . . . .
F1 F 1.0793(4) 0.9057(3) -0.1430(2) 0.1164(16) Uani 1 1 d . . . . .
C55 C 0.2921(3) 0.4053(3) 0.13066(18) 0.0415(9) Uani 1 1 d . . . . .
C14 C 1.1659(4) 1.0274(3) 0.7348(2) 0.0479(10) Uani 1 1 d . . . . .
H14 H 1.211955 1.052418 0.771100 0.057 Uiso 1 1 calc R . . . .
C3 C 0.7881(4) 0.4560(3) 0.46229(19) 0.0436(9) Uani 1 1 d . . . . .
H3 H 0.742848 0.402721 0.431651 0.052 Uiso 1 1 calc R . . . .
C48A C 0.3230(4) 0.0907(4) 0.2270(2) 0.0300(9) Uani 0.75 1 d . U P B 1
F7 F 0.9709(4) 0.7229(5) 0.2957(2) 0.137(2) Uani 1 1 d . . . . .
C30 C 0.6078(4) 0.4639(4) 0.3104(2) 0.0581(13) Uani 1 1 d . . . . .
H30 H 0.605879 0.461337 0.350923 0.070 Uiso 1 1 calc R . . . .
C27 C 1.1972(4) 0.8510(3) 0.5363(2) 0.0497(11) Uani 1 1 d . U . A 2
C13 C 1.1323(4) 1.0916(3) 0.7058(2) 0.0485(10) Uani 1 1 d . . . . .
H13 H 1.156388 1.162628 0.721403 0.058 Uiso 1 1 calc R . . . .
C49A C 0.4254(4) 0.0945(4) 0.2137(3) 0.0342(11) Uani 0.75 1 d . U P B 1
C39 C 0.3971(4) 0.2463(4) 0.02668(18) 0.0491(10) Uani 1 1 d . . . . .
C37 C 0.5619(4) 0.4251(4) 0.0114(2) 0.0531(11) Uani 1 1 d . . . . .
H37 H 0.547915 0.411526 -0.029478 0.064 Uiso 1 1 calc R . . . .
C28 C 1.2829(4) 0.9021(4) 0.5003(2) 0.0568(12) Uani 1 1 d . U . A 2
H28A H 1.301772 0.977634 0.498169 0.085 Uiso 1 1 calc GR . . A 2
H28B H 1.256598 0.865249 0.461395 0.085 Uiso 1 1 calc GR . . A 2
H28C H 1.348429 0.898202 0.517006 0.085 Uiso 1 1 calc GR . . A 2
F2 F 0.9750(5) 0.7833(5) -0.0882(2) 0.142(2) Uani 1 1 d . . . . .
C34 C 0.5996(3) 0.4632(3) 0.13017(18) 0.0389(8) Uani 1 1 d . . . . .
C35 C 0.6702(4) 0.5405(4) 0.0969(2) 0.0531(11) Uani 1 1 d . . . . .
H35 H 0.730245 0.606179 0.114835 0.064 Uiso 1 1 calc R . . . .
C31 C 0.6908(4) 0.5497(4) 0.2896(2) 0.0618(14) Uani 1 1 d . . . . .
H31 H 0.748170 0.606200 0.315353 0.074 Uiso 1 1 calc R . . . .
C36 C 0.6515(4) 0.5202(4) 0.0375(2) 0.0593(13) Uani 1 1 d D . . . .
C56 C 0.2392(4) 0.4705(4) 0.1209(2) 0.0562(12) Uani 1 1 d . . . . .
H56A H 0.226482 0.476903 0.079259 0.084 Uiso 1 1 calc GR . . . .
H56B H 0.286795 0.542131 0.140793 0.084 Uiso 1 1 calc GR . . . .
H56C H 0.168372 0.436444 0.135854 0.084 Uiso 1 1 calc GR . . . .
F12 F 1.0758(6) 0.6988(3) 0.4150(3) 0.181(3) Uani 1 1 d . . . . .
C44A C 0.2051(6) 0.1618(6) 0.2088(4) 0.0368(13) Uani 0.75 1 d . U P B 1
H54A H 0.187556 0.211825 0.190514 0.044 Uiso 0.75 1 calc R . P B 1
C43 C 0.2515(4) 0.0926(4) 0.0550(2) 0.0598(13) Uani 1 1 d . . . . .
H43 H 0.211523 0.053468 0.084666 0.072 Uiso 1 1 calc R . . . .
F11 F 1.1037(5) 0.6842(4) 0.3272(4) 0.199(4) Uani 1 1 d . . . . .
C42 C 0.2156(5) 0.0477(5) -0.0013(3) 0.087(2) Uani 1 1 d . . . . .
H42 H 0.152660 -0.021517 -0.010269 0.105 Uiso 1 1 calc R . . . .
C40 C 0.3634(5) 0.2041(5) -0.0299(2) 0.0765(18) Uani 1 1 d . . . . .
H40 H 0.403307 0.244174 -0.059330 0.092 Uiso 1 1 calc R . . . .
C50A C 0.4587(5) 0.0243(5) 0.2373(3) 0.0531(15) Uani 0.75 1 d . U P B 1
H48A H 0.418114 -0.023935 0.264072 0.064 Uiso 0.75 1 calc R . P B 1
C45A C 0.1329(5) 0.0897(5) 0.2434(3) 0.0467(14) Uani 0.75 1 d . U P B 1
H53A H 0.065996 0.089241 0.247679 0.056 Uiso 0.75 1 calc R . P B 1
C47A C 0.2545(5) 0.0197(5) 0.2624(3) 0.0507(15) Uani 0.75 1 d . U P B 1
H51A H 0.273361 -0.029396 0.280829 0.061 Uiso 0.75 1 calc R . P B 1
C41 C 0.2729(6) 0.1050(6) -0.0442(3) 0.098(3) Uani 1 1 d . . . . .
H41 H 0.249729 0.076049 -0.083352 0.117 Uiso 1 1 calc R . . . .
C46A C 0.1590(6) 0.0195(7) 0.2712(4) 0.062(2) Uani 0.75 1 d . U P B 1
H52A H 0.111990 -0.028432 0.296070 0.074 Uiso 0.75 1 calc R . P B 1
C3S C 0.4093(5) 0.6003(5) 0.4321(3) 0.0761(17) Uani 1 1 d . . . . .
H3SA H 0.334320 0.540273 0.418276 0.091 Uiso 1 1 calc R . . . .
H3SB H 0.410089 0.626532 0.471726 0.091 Uiso 1 1 calc R . . . .
C53A C 0.5668(4) 0.1608(4) 0.1572(2) 0.0388(11) Uani 0.75 1 d . U P B 1
C54A C 0.6290(6) 0.2346(6) 0.1143(3) 0.0508(16) Uani 0.75 1 d . U P B 1
H45A H 0.577475 0.227878 0.080120 0.076 Uiso 0.75 1 calc GR . P B 1
H45B H 0.683066 0.215625 0.102954 0.076 Uiso 0.75 1 calc GR . P B 1
H45C H 0.667328 0.308868 0.131629 0.076 Uiso 0.75 1 calc GR . P B 1
C52A C 0.6009(6) 0.0911(5) 0.1802(3) 0.0544(15) Uani 0.75 1 d . U P B 1
H46A H 0.661463 0.089326 0.166632 0.065 Uiso 0.75 1 calc R . P B 1
C51A C 0.5508(6) 0.0248(6) 0.2217(4) 0.0600(17) Uani 0.75 1 d . U P B 1
H47A H 0.578330 -0.018944 0.238997 0.072 Uiso 0.75 1 calc R . P B 1
C1S C 0.3663(6) 0.7282(7) 0.3940(3) 0.096(2) Uani 1 1 d . . . . .
H1SA H 0.365570 0.751736 0.433882 0.115 Uiso 1 1 calc R . . . .
H1SB H 0.290275 0.673007 0.377744 0.115 Uiso 1 1 calc R . . . .
C4S C 0.4919(8) 0.5629(7) 0.4325(5) 0.122(3) Uani 1 1 d . . . . .
H4SA H 0.499420 0.548598 0.392589 0.182 Uiso 1 1 calc GR . . . .
H4SB H 0.467326 0.496833 0.452548 0.182 Uiso 1 1 calc GR . . . .
H4SC H 0.563351 0.618640 0.452550 0.182 Uiso 1 1 calc GR . . . .
C2S C 0.4065(9) 0.8227(8) 0.3573(5) 0.132(4) Uani 1 1 d . . . . .
H2SA H 0.400415 0.797679 0.317120 0.198 Uiso 1 1 calc GR . . . .
H2SB H 0.483731 0.874266 0.371804 0.198 Uiso 1 1 calc GR . . . .
H2SC H 0.361338 0.857741 0.359244 0.198 Uiso 1 1 calc GR . . . .
N5A N 0.8963(5) 0.6526(6) 0.6709(3) 0.0381(12) Uani 0.5 1 d . U P A 1
C25B C 0.7890(5) 0.6335(5) 0.6707(3) 0.0335(15) Uani 0.5 1 d G U P A 1
C24B C 0.7168(4) 0.5503(6) 0.7004(4) 0.065(3) Uani 0.5 1 d G U P A 1
H18B H 0.643437 0.537279 0.700239 0.078 Uiso 0.5 1 calc R . P A 1
C23B C 0.7520(6) 0.4862(6) 0.7302(4) 0.073(3) Uani 0.5 1 d G U P A 1
H19B H 0.702706 0.429376 0.750451 0.087 Uiso 0.5 1 calc R . P A 1
C22B C 0.8594(7) 0.5053(6) 0.7304(3) 0.064(2) Uani 0.5 1 d G U P A 1
H20B H 0.883427 0.461513 0.750738 0.077 Uiso 0.5 1 calc R . P A 1
C21B C 0.9315(5) 0.5885(7) 0.7007(4) 0.049(2) Uani 0.5 1 d G U P A 1
C26B C 0.7555(11) 0.7074(12) 0.6389(6) 0.079(4) Uani 0.5 1 d . U P A 1
H17A H 0.820189 0.778897 0.639822 0.118 Uiso 0.5 1 calc GR . P A 1
H17B H 0.699174 0.712833 0.657694 0.118 Uiso 0.5 1 calc GR . P A 1
H17C H 0.725518 0.678198 0.598666 0.118 Uiso 0.5 1 calc GR . P A 1
N4A N 1.0729(5) 0.6672(6) 0.6822(3) 0.0393(18) Uani 0.5 1 d . U P A 2
C21A C 0.9902(5) 0.5957(6) 0.7121(3) 0.053(2) Uani 0.5 1 d G U P A 2
C20A C 1.0151(6) 0.5433(6) 0.7563(3) 0.070(3) Uani 0.5 1 d G U P A 2
H20A H 0.958642 0.494434 0.776744 0.084 Uiso 0.5 1 calc R . P A 2
C19A C 1.1227(7) 0.5623(7) 0.7706(3) 0.080(3) Uani 0.5 1 d G U P A 2
H19A H 1.139699 0.526391 0.800798 0.096 Uiso 0.5 1 calc R . P A 2
C18A C 1.2053(5) 0.6337(7) 0.7407(3) 0.066(3) Uani 0.5 1 d G U P A 2
H18A H 1.278844 0.646682 0.750429 0.079 Uiso 0.5 1 calc R . P A 2
C16A C 1.1804(5) 0.6862(5) 0.6965(3) 0.0525(19) Uani 0.5 1 d G U P A 2
P4A P 0.5414(5) 0.8229(5) 0.5852(3) 0.0672(15) Uani 0.5 1 d D . P C 1
F24B F 0.4737(9) 0.6917(10) 0.5846(6) 0.131(7) Uani 0.5 1 d D . P D 2
F20A F 0.5303(7) 0.8183(8) 0.6508(3) 0.084(3) Uani 0.5 1 d D . P C 1
F21A F 0.4181(6) 0.7860(7) 0.5676(5) 0.123(5) Uani 0.5 1 d D . P C 1
F19A F 0.5711(8) 0.9421(7) 0.5895(5) 0.129(5) Uani 0.5 1 d D . P C 1
F23A F 0.6689(8) 0.8570(12) 0.6015(6) 0.193(10) Uani 0.5 1 d D . P C 1
F22A F 0.5583(11) 0.8258(8) 0.5209(4) 0.162(9) Uani 0.5 1 d D . P C 1
P4B P 0.5709(6) 0.8086(6) 0.5911(3) 0.094(3) Uani 0.5 1 d D . P D 2
F22B F 0.6363(9) 0.7767(9) 0.6378(5) 0.159(6) Uani 0.5 1 d D . P D 2
F23B F 0.6192(11) 0.7792(12) 0.5435(6) 0.248(13) Uani 0.5 1 d D . P D 2
F20B F 0.5029(15) 0.8385(13) 0.5453(6) 0.218(10) Uani 0.5 1 d D . P D 2
F21B F 0.5204(15) 0.8366(14) 0.6393(6) 0.252(13) Uani 0.5 1 d D . P D 2
F19B F 0.6668(13) 0.9243(9) 0.5978(5) 0.245(15) Uani 0.5 1 d D . P D 2
F24A F 0.5118(11) 0.7003(8) 0.5824(6) 0.124(6) Uani 0.5 1 d D . P C 1
C17A C 1.2694(11) 0.7637(11) 0.6687(6) 0.073(3) Uani 0.5 1 d . U P A 2
H17D H 1.258490 0.738679 0.627931 0.109 Uiso 0.5 1 calc GR . P A 2
H17E H 1.339601 0.772145 0.687958 0.109 Uiso 0.5 1 calc GR . P A 2
H17F H 1.270672 0.832932 0.671216 0.109 Uiso 0.5 1 calc GR . P A 2
N4B N 1.0982(5) 0.6862(5) 0.6647(2) 0.0273(14) Uani 0.5 1 d . U P A 1
C20B C 1.0481(5) 0.6169(5) 0.7064(3) 0.0396(17) Uani 0.5 1 d G U P A 1
C19B C 1.1105(7) 0.5906(6) 0.7470(3) 0.069(3) Uani 0.5 1 d G U P A 1
H23B H 1.076246 0.543239 0.775554 0.083 Uiso 0.5 1 calc R . P A 1
C18B C 1.2231(7) 0.6335(8) 0.7459(3) 0.088(4) Uani 0.5 1 d G U P A 1
H18 H 1.265763 0.615542 0.773681 0.105 Uiso 0.5 1 calc R . P A 1
C17B C 1.2732(4) 0.7028(7) 0.7042(4) 0.073(3) Uani 0.5 1 d G U P A 1
H24B H 1.350156 0.732169 0.703443 0.087 Uiso 0.5 1 calc R . P A 1
C16B C 1.2108(5) 0.7291(6) 0.6636(3) 0.0541(15) Uani 0.5 1 d G U P A 1
H25B H 1.245031 0.776494 0.635080 0.065 Uiso 0.5 1 calc R . P A 1
C25A C 0.6945(4) 0.6089(6) 0.6777(3) 0.0541(15) Uani 0.5 1 d . U P A 2
H25A H 0.629421 0.614946 0.671056 0.065 Uiso 0.5 1 calc R . P A 2
C24A C 0.6990(5) 0.5344(7) 0.7141(4) 0.075(3) Uani 0.5 1 d G U P A 2
H24A H 0.637009 0.489429 0.732408 0.090 Uiso 0.5 1 calc R . P A 2
C23A C 0.7942(6) 0.5256(6) 0.7238(4) 0.072(3) Uani 0.5 1 d G U P A 2
H23A H 0.797325 0.474626 0.748673 0.086 Uiso 0.5 1 calc R . P A 2
C22A C 0.8850(5) 0.5913(6) 0.6970(3) 0.0465(19) Uani 0.5 1 d G U P A 2
N5B N 0.8805(5) 0.6659(6) 0.6605(4) 0.0381(12) Uani 0.5 1 d G U P A 2
C26A C 0.7852(5) 0.6747(5) 0.6509(3) 0.056(2) Uani 0.5 1 d G U P A 2
H26A H 0.782154 0.725661 0.625970 0.067 Uiso 0.5 1 calc R . P A 2
H1 H 0.744(4) 0.883(4) 0.4270(19) 0.084 Uiso 1 1 d DR . . . .
H1SC H 0.575(2) 0.766(5) 0.378(2) 0.084 Uiso 1 1 d DR . . . .
H1SD H 0.643(4) 0.771(5) 0.3314(11) 0.084 Uiso 1 1 d DR . . . .
N11B N 0.4964(12) 0.1831(13) 0.1512(8) 0.060(4) Uani 0.25 1 d . U P B 2
C50B C 0.4669(12) 0.0947(14) 0.1838(8) 0.079(4) Uani 0.25 1 d G U P B 2
C51B C 0.5269(16) 0.0402(14) 0.1862(9) 0.087(5) Uani 0.25 1 d G U P B 2
H51B H 0.506739 -0.020187 0.208515 0.105 Uiso 0.25 1 calc R . P B 2
C52B C 0.6166(16) 0.0742(16) 0.1561(10) 0.103(5) Uani 0.25 1 d G U P B 2
H52B H 0.657612 0.037015 0.157791 0.124 Uiso 0.25 1 calc R . P B 2
C53B C 0.6461(14) 0.1626(16) 0.1235(9) 0.089(5) Uani 0.25 1 d G U P B 2
H53B H 0.707375 0.185841 0.102930 0.106 Uiso 0.25 1 calc R . P B 2
C54B C 0.5861(15) 0.2170(13) 0.1211(8) 0.080(6) Uani 0.25 1 d G U P B 2
H54B H 0.606265 0.277464 0.098793 0.096 Uiso 0.25 1 calc R . P B 2
N10B N 0.3211(12) 0.1315(11) 0.2013(7) 0.061(4) Uani 0.25 1 d . U P B 2
C44B C 0.2258(13) 0.1002(14) 0.2262(9) 0.080(5) Uani 0.25 1 d G U P B 2
C46B C 0.1858(14) 0.0101(17) 0.2578(10) 0.092(6) Uani 0.25 1 d G U P B 2
H46B H 0.120684 -0.011292 0.274844 0.111 Uiso 0.25 1 calc R . P B 2
C47B C 0.2412(17) -0.0488(14) 0.2644(9) 0.103(5) Uani 0.25 1 d G U P B 2
H47B H 0.213945 -0.110340 0.286009 0.124 Uiso 0.25 1 calc R . P B 2
C48B C 0.3366(16) -0.0175(14) 0.2395(10) 0.101(6) Uani 0.25 1 d G U P B 2
H48B H 0.374423 -0.057696 0.244022 0.121 Uiso 0.25 1 calc R . P B 2
C49B C 0.3765(12) 0.0726(14) 0.2079(8) 0.073(5) Uani 0.25 1 d G U P B 2
C45B C 0.178(3) 0.149(4) 0.222(2) 0.094(9) Uani 0.25 1 d . U P B 2
H45D H 0.211334 0.209519 0.251530 0.140 Uiso 0.25 1 calc GR . P B 2
H45E H 0.100246 0.101980 0.226549 0.140 Uiso 0.25 1 calc GR . P B 2
H45F H 0.180930 0.176857 0.183367 0.140 Uiso 0.25 1 calc GR . P B 2

loop_
_atom_site_aniso_label
_atom_site_aniso_U_11
_atom_site_aniso_U_22
_atom_site_aniso_U_33
_atom_site_aniso_U_23
_atom_site_aniso_U_13
_atom_site_aniso_U_12
Ru1 0.03221(14) 0.02371(13) 0.03193(14) 0.00505(10) 0.01059(11) 0.01721(11)
Ru2 0.02719(14) 0.03115(15) 0.02722(14) 0.00265(10) 0.00633(10) 0.01167(11)
P3 0.0528(7) 0.0416(6) 0.0381(5) 0.0013(4) 0.0116(5) 0.0166(5)
P2 0.0587(7) 0.0473(7) 0.0665(8) 0.0072(6) 0.0096(6) 0.0361(6)
P1 0.0460(7) 0.0508(7) 0.0657(8) -0.0058(6) 0.0022(6) 0.0166(6)
N2 0.0368(15) 0.0243(13) 0.0317(14) 0.0079(11) 0.0131(12) 0.0189(12)
N1 0.0297(14) 0.0237(13) 0.0322(14) 0.0071(11) 0.0141(11) 0.0149(11)
O1 0.0596(19) 0.0534(18) 0.0506(17) 0.0229(14) 0.0164(14) 0.0426(16)
N8 0.0350(16) 0.0357(16) 0.0285(14) 0.0030(12) 0.0073(12) 0.0135(13)
N3 0.0332(15) 0.0251(14) 0.0369(15) 0.0033(12) 0.0115(12) 0.0157(12)
N6 0.0306(15) 0.0325(16) 0.0455(18) -0.0057(13) 0.0121(13) 0.0136(13)
N7 0.0313(15) 0.0388(16) 0.0291(14) -0.0042(12) -0.0012(12) 0.0185(13)
F5 0.067(2) 0.093(3) 0.112(3) -0.041(2) -0.030(2) 0.045(2)
F10 0.079(2) 0.0534(18) 0.104(3) -0.0063(17) 0.011(2) 0.0304(17)
N12 0.0335(16) 0.0394(17) 0.0342(16) 0.0016(13) 0.0003(13) 0.0165(14)
N11A 0.028(2) 0.024(2) 0.036(2) -0.0028(17) 0.0078(16) 0.0130(17)
N10A 0.0210(18) 0.0228(18) 0.0285(19) 0.0073(15) 0.0077(15) 0.0096(15)
O1S 0.0461(19) 0.116(3) 0.050(2) 0.029(2) 0.0083(16) 0.029(2)
N9 0.0368(17) 0.0399(18) 0.0358(17) -0.0031(14) 0.0059(14) 0.0101(14)
F15 0.104(3) 0.107(3) 0.0453(17) -0.0082(18) 0.0115(18) 0.027(2)
F14 0.067(2) 0.118(3) 0.129(4) -0.003(3) 0.016(2) 0.052(2)
C12 0.050(2) 0.0251(17) 0.051(2) 0.0060(16) 0.0225(19) 0.0205(17)
F16 0.071(2) 0.075(2) 0.182(5) 0.016(3) 0.053(3) 0.034(2)
O2S 0.062(2) 0.084(3) 0.070(2) 0.011(2) 0.0198(19) 0.040(2)
F18 0.126(3) 0.075(2) 0.143(4) 0.059(3) 0.072(3) 0.054(2)
F13 0.147(4) 0.068(2) 0.074(2) 0.0289(18) 0.045(2) 0.051(2)
C11 0.0393(19) 0.0252(16) 0.0397(19) 0.0071(14) 0.0182(15) 0.0192(15)
F8 0.087(3) 0.0484(18) 0.150(4) 0.031(2) -0.006(2) 0.0245(18)
F17 0.114(3) 0.097(3) 0.075(2) -0.036(2) 0.035(2) -0.006(2)
F9 0.192(5) 0.077(2) 0.164(4) 0.056(3) 0.126(4) 0.094(3)
C10 0.0380(18) 0.0253(16) 0.0384(18) 0.0103(14) 0.0186(15) 0.0197(15)
C1 0.0345(18) 0.0254(16) 0.0422(19) 0.0071(14) 0.0136(15) 0.0173(14)
F6 0.117(3) 0.074(3) 0.149(4) 0.017(3) -0.005(3) 0.051(3)
C6 0.0359(18) 0.0312(17) 0.0325(17) 0.0100(14) 0.0144(14) 0.0201(15)
C7 0.0370(19) 0.0382(19) 0.0343(18) 0.0117(15) 0.0102(15) 0.0217(16)
C8 0.043(2) 0.043(2) 0.044(2) 0.0222(17) 0.0215(17) 0.0299(18)
C5 0.0332(17) 0.0281(16) 0.0325(17) 0.0081(13) 0.0109(14) 0.0165(14)
F3 0.118(4) 0.113(3) 0.108(3) -0.033(3) -0.043(3) 0.055(3)
C29 0.051(2) 0.057(3) 0.0298(18) -0.0014(17) 0.0001(17) 0.033(2)
C4 0.045(2) 0.038(2) 0.0363(19) 0.0036(16) 0.0036(16) 0.0200(18)
C15 0.038(2) 0.0347(19) 0.044(2) 0.0003(16) 0.0068(16) 0.0187(17)
C38 0.041(2) 0.047(2) 0.035(2) 0.0078(17) 0.0118(16) 0.0167(18)
C9 0.044(2) 0.0303(17) 0.044(2) 0.0130(15) 0.0195(17) 0.0249(16)
C2 0.045(2) 0.0255(17) 0.052(2) -0.0002(16) 0.0156(18) 0.0161(16)
O2 0.092(3) 0.077(3) 0.094(3) 0.043(3) 0.060(3) 0.022(3)
F4 0.082(3) 0.160(4) 0.114(3) 0.009(3) 0.034(3) 0.058(3)
C33 0.0319(18) 0.0358(19) 0.046(2) -0.0016(16) 0.0021(16) 0.0173(16)
C32 0.041(2) 0.044(2) 0.063(3) -0.006(2) -0.002(2) 0.015(2)
F1 0.122(4) 0.055(2) 0.139(4) -0.002(2) -0.020(3) 0.026(2)
C55 0.035(2) 0.044(2) 0.045(2) 0.0060(17) 0.0046(16) 0.0179(18)
C14 0.045(2) 0.038(2) 0.053(3) -0.0089(19) 0.0061(19) 0.0142(19)
C3 0.048(2) 0.0316(19) 0.045(2) -0.0046(16) 0.0041(18) 0.0153(18)
C48A 0.026(2) 0.027(2) 0.039(3) 0.0106(19) 0.0100(19) 0.0139(18)
F7 0.113(4) 0.163(5) 0.082(3) 0.054(3) -0.007(3) 0.030(3)
C30 0.061(3) 0.072(3) 0.040(2) -0.016(2) -0.013(2) 0.036(3)
C27 0.067(3) 0.034(2) 0.056(3) 0.0085(18) 0.028(2) 0.026(2)
C13 0.052(2) 0.0281(19) 0.062(3) -0.0041(18) 0.016(2) 0.0147(18)
C49A 0.030(3) 0.029(2) 0.049(3) 0.005(2) 0.012(2) 0.016(2)
C39 0.049(2) 0.056(3) 0.032(2) -0.0025(18) 0.0102(18) 0.017(2)
C37 0.059(3) 0.061(3) 0.040(2) 0.015(2) 0.019(2) 0.027(2)
C28 0.070(3) 0.045(2) 0.063(3) 0.010(2) 0.033(3) 0.029(2)
F2 0.146(5) 0.188(6) 0.113(4) -0.002(4) 0.061(3) 0.090(4)
C34 0.0338(19) 0.0320(19) 0.046(2) 0.0027(16) 0.0073(16) 0.0123(16)
C35 0.045(2) 0.036(2) 0.066(3) 0.008(2) 0.017(2) 0.0078(19)
C31 0.054(3) 0.062(3) 0.058(3) -0.022(2) -0.018(2) 0.026(3)
C36 0.061(3) 0.046(3) 0.066(3) 0.022(2) 0.033(3) 0.017(2)
C56 0.047(3) 0.053(3) 0.074(3) 0.017(2) 0.009(2) 0.029(2)
F12 0.227(6) 0.059(2) 0.172(5) 0.012(3) -0.126(5) 0.037(3)
C44A 0.029(3) 0.036(3) 0.048(3) 0.021(2) 0.016(2) 0.015(2)
C43 0.047(3) 0.050(3) 0.053(3) -0.011(2) 0.007(2) 0.001(2)
F11 0.119(4) 0.112(4) 0.404(12) 0.011(5) 0.140(6) 0.065(3)
C42 0.070(4) 0.069(4) 0.067(4) -0.027(3) 0.002(3) -0.006(3)
C40 0.065(3) 0.093(4) 0.038(3) -0.013(3) 0.009(2) 0.012(3)
C50A 0.048(3) 0.043(3) 0.083(4) 0.026(3) 0.024(3) 0.031(3)
C45A 0.032(3) 0.051(3) 0.067(4) 0.026(3) 0.031(3) 0.022(2)
C47A 0.047(3) 0.043(3) 0.076(4) 0.039(3) 0.029(3) 0.028(3)
C41 0.088(5) 0.108(5) 0.045(3) -0.034(3) -0.002(3) 0.010(4)
C46A 0.057(4) 0.064(4) 0.082(5) 0.045(4) 0.047(4) 0.035(3)
C3S 0.070(4) 0.069(4) 0.069(4) 0.001(3) 0.026(3) 0.015(3)
C53A 0.035(2) 0.040(3) 0.047(3) -0.003(2) 0.013(2) 0.021(2)
C54A 0.045(4) 0.069(4) 0.055(4) 0.008(3) 0.023(3) 0.037(3)
C52A 0.047(3) 0.054(4) 0.080(4) 0.004(3) 0.022(3) 0.037(3)
C51A 0.056(4) 0.053(4) 0.091(5) 0.018(3) 0.018(3) 0.040(3)
C1S 0.088(5) 0.146(7) 0.090(5) 0.001(5) 0.029(4) 0.082(5)
C4S 0.121(7) 0.091(6) 0.152(8) 0.035(6) 0.000(6) 0.055(5)
C2S 0.147(8) 0.143(8) 0.168(9) 0.070(7) 0.072(7) 0.107(7)
N5A 0.045(2) 0.031(2) 0.029(3) -0.0002(16) 0.013(2) 0.0096(17)
C25B 0.031(3) 0.039(4) 0.030(4) -0.002(3) 0.010(3) 0.015(3)
C24B 0.063(6) 0.073(7) 0.042(6) 0.011(5) 0.025(5) 0.016(5)
C23B 0.070(6) 0.062(7) 0.063(6) 0.014(5) 0.018(6) 0.012(6)
C22B 0.094(6) 0.056(5) 0.050(5) 0.016(4) 0.028(5) 0.038(5)
C21B 0.063(5) 0.043(5) 0.038(5) 0.004(3) 0.007(5) 0.023(5)
C26B 0.073(7) 0.112(10) 0.091(9) 0.048(7) 0.032(6) 0.071(8)
N4A 0.056(4) 0.039(5) 0.033(4) -0.011(3) -0.012(3) 0.035(4)
C21A 0.071(5) 0.061(6) 0.031(4) -0.013(4) -0.004(4) 0.037(5)
C20A 0.108(7) 0.056(6) 0.056(5) 0.011(4) 0.009(5) 0.048(6)
C19A 0.127(8) 0.085(7) 0.059(7) 0.001(5) -0.003(6) 0.081(7)
C18A 0.094(7) 0.078(7) 0.048(6) -0.016(5) -0.023(5) 0.068(6)
C16A 0.060(4) 0.057(5) 0.053(5) -0.014(4) -0.008(4) 0.043(4)
P4A 0.059(2) 0.058(3) 0.056(2) 0.0065(18) -0.0082(16) 0.0106(18)
F24B 0.084(7) 0.111(10) 0.110(9) 0.005(7) 0.027(6) -0.024(6)
F20A 0.089(6) 0.110(7) 0.043(4) 0.016(4) 0.000(4) 0.041(5)
F21A 0.066(5) 0.092(6) 0.179(12) 0.051(7) -0.024(6) 0.022(5)
F19A 0.149(10) 0.054(5) 0.155(11) 0.013(6) 0.061(9) 0.019(6)
F23A 0.077(8) 0.25(2) 0.22(2) -0.075(18) 0.025(10) 0.058(11)
F22A 0.194(16) 0.088(7) 0.076(7) -0.002(5) 0.032(8) -0.034(9)
P4B 0.127(7) 0.073(3) 0.061(3) 0.023(2) 0.037(4) 0.027(4)
F22B 0.105(9) 0.145(11) 0.182(13) 0.060(9) 0.016(8) 0.026(8)
F23B 0.135(13) 0.31(3) 0.146(14) -0.037(14) 0.094(11) -0.026(14)
F20B 0.35(3) 0.28(3) 0.126(14) 0.022(16) 0.000(18) 0.23(3)
F21B 0.40(3) 0.35(3) 0.122(15) 0.009(16) 0.081(18) 0.27(3)
F19B 0.36(3) 0.100(10) 0.075(7) 0.035(7) 0.035(12) -0.039(13)
F24A 0.169(14) 0.099(10) 0.132(11) 0.027(8) 0.011(10) 0.090(11)
C17A 0.075(7) 0.077(8) 0.075(8) 0.001(6) 0.021(6) 0.042(6)
N4B 0.041(3) 0.027(3) 0.022(3) -0.006(2) -0.001(2) 0.024(3)
C20B 0.075(5) 0.019(3) 0.027(4) 0.002(3) 0.001(4) 0.027(4)
C19B 0.131(7) 0.067(6) 0.042(5) 0.005(4) -0.008(5) 0.079(6)
C18B 0.126(7) 0.110(9) 0.065(8) -0.014(6) -0.026(6) 0.097(7)
C17B 0.061(6) 0.085(7) 0.087(7) -0.034(5) -0.024(5) 0.057(5)
C16B 0.046(3) 0.050(4) 0.063(4) -0.004(3) 0.011(3) 0.020(3)
C25A 0.046(3) 0.050(4) 0.063(4) -0.004(3) 0.011(3) 0.020(3)
C24A 0.063(6) 0.086(8) 0.050(6) 0.017(5) 0.020(5) 0.014(6)
C23A 0.068(6) 0.070(7) 0.060(6) 0.021(5) 0.023(5) 0.016(6)
C22A 0.063(5) 0.032(4) 0.038(4) 0.003(3) 0.021(4) 0.017(4)
N5B 0.045(2) 0.031(2) 0.029(3) -0.0002(16) 0.013(2) 0.0096(17)
C26A 0.059(5) 0.049(6) 0.056(7) 0.003(4) 0.025(5) 0.019(4)
N11B 0.047(8) 0.046(8) 0.079(11) -0.011(7) 0.002(7) 0.018(7)
C50B 0.061(9) 0.064(9) 0.090(11) 0.002(8) -0.006(7) 0.018(7)
C51B 0.073(10) 0.066(11) 0.113(13) 0.011(10) 0.006(9) 0.028(8)
C52B 0.079(9) 0.098(9) 0.116(11) 0.022(8) 0.013(7) 0.031(7)
C53B 0.077(12) 0.088(12) 0.115(14) 0.005(9) 0.031(10) 0.048(10)
C54B 0.061(12) 0.074(12) 0.110(14) -0.011(9) 0.021(10) 0.035(9)
N10B 0.042(8) 0.064(10) 0.046(8) -0.007(8) -0.006(6) 0.006(6)
C44B 0.057(9) 0.077(9) 0.085(11) 0.012(8) 0.012(8) 0.016(7)
C46B 0.086(13) 0.078(11) 0.095(13) 0.025(9) 0.028(11) 0.022(9)
C47B 0.079(9) 0.098(9) 0.116(11) 0.022(8) 0.013(7) 0.031(7)
C48B 0.088(11) 0.077(11) 0.114(13) 0.030(9) 0.019(9) 0.022(9)
C49B 0.063(10) 0.060(10) 0.076(11) 0.012(8) -0.006(8) 0.017(8)
C45B 0.064(18) 0.094(18) 0.11(3) 0.005(16) 0.006(15) 0.032(16)

loop_
_atom_type_symbol
_atom_type_description
_atom_type_scat_dispersion_real
_atom_type_scat_dispersion_imag
_atom_type_scat_source
C C 0.0033 0.0016 'International Tables Vol C Tables 4.2.6.8 and 6.1.1.4'
H H 0.0000 0.0000 'International Tables Vol C Tables 4.2.6.8 and 6.1.1.4'
F F 0.0171 0.0103 'International Tables Vol C Tables 4.2.6.8 and 6.1.1.4'
N N 0.0061 0.0033 'International Tables Vol C Tables 4.2.6.8 and 6.1.1.4'
O O 0.0106 0.0060 'International Tables Vol C Tables 4.2.6.8 and 6.1.1.4'
P P 0.1023 0.0942 'International Tables Vol C Tables 4.2.6.8 and 6.1.1.4'
Ru Ru -1.2594 0.8363 'International Tables Vol C Tables 4.2.6.8 and 6.1.1.4'

loop_
_geom_angle_atom_site_label_1
_geom_angle_atom_site_label_2
_geom_angle_atom_site_label_3
_geom_angle
_geom_angle_site_symmetry_1
_geom_angle_site_symmetry_3
_geom_angle_publ_flag
N2 Ru1 N1 79.24(11) . . ?
N2 Ru1 N3 79.73(12) . . ?
N2 Ru1 N6 86.40(13) . . ?
N2 Ru1 N5A 104.26(19) . . ?
N2 Ru1 N4A 170.64(18) . . ?
N2 Ru1 N4B 174.75(19) . . ?
N2 Ru1 N5B 92.8(2) . . ?
N1 Ru1 N5A 89.5(3) . . ?
N1 Ru1 N4A 102.8(2) . . ?
N3 Ru1 N1 158.94(12) . . ?
N3 Ru1 N5A 94.5(3) . . ?
N3 Ru1 N4A 97.8(2) . . ?
N6 Ru1 N1 90.21(11) . . ?
N6 Ru1 N3 89.65(12) . . ?
N6 Ru1 N4A 102.67(19) . . ?
N4B Ru1 N1 102.0(2) . . ?
N4B Ru1 N3 99.1(2) . . ?
N4B Ru1 N5A 80.9(2) . . ?
N5B Ru1 N1 87.7(3) . . ?
N5B Ru1 N3 92.1(3) . . ?
N5B Ru1 N6 177.9(3) . . ?
N5B Ru1 N4A 78.2(3) . . ?
N8 Ru2 N7 79.07(13) . . ?
N8 Ru2 N12 83.99(13) . . ?
N8 Ru2 N11A 105.37(16) . . ?
N8 Ru2 N10A 175.95(14) . . ?
N8 Ru2 N9 79.55(13) . . ?
N8 Ru2 N11B 89.2(5) . . ?
N8 Ru2 N10B 166.3(5) . . ?
N7 Ru2 N11A 90.44(16) . . ?
N7 Ru2 N10B 102.2(4) . . ?
N12 Ru2 N7 89.15(12) . . ?
N12 Ru2 N11A 170.38(15) . . ?
N12 Ru2 N10A 91.99(14) . . ?
N12 Ru2 N9 89.64(14) . . ?
N12 Ru2 N11B 171.6(5) . . ?
N12 Ru2 N10B 109.6(5) . . ?
N10A Ru2 N7 100.45(16) . . ?
N10A Ru2 N11A 78.63(16) . . ?
N10A Ru2 N9 100.94(16) . . ?
N9 Ru2 N7 158.60(13) . . ?
N9 Ru2 N11A 94.21(17) . . ?
N9 Ru2 N10B 98.3(4) . . ?
N11B Ru2 N7 94.3(5) . . ?
N11B Ru2 N9 84.4(5) . . ?
N11B Ru2 N10B 77.1(7) . . ?
F14 P3 F15 88.7(2) . . ?
F14 P3 F16 179.2(3) . . ?
F14 P3 F18 88.5(2) . . ?
F14 P3 F13 93.5(3) . . ?
F14 P3 F17 91.6(3) . . ?
F16 P3 F15 90.6(3) . . ?
F16 P3 F13 86.0(2) . . ?
F18 P3 F15 91.9(2) . . ?
F18 P3 F16 92.0(2) . . ?
F18 P3 F13 178.0(3) . . ?
F18 P3 F17 88.1(3) . . ?
F13 P3 F15 87.8(2) . . ?
F17 P3 F15 179.7(3) . . ?
F17 P3 F16 89.1(3) . . ?
F17 P3 F13 92.3(2) . . ?
F8 P2 F10 178.2(3) . . ?
F9 P2 F10 87.3(2) . . ?
F9 P2 F8 91.1(2) . . ?
F7 P2 F10 92.3(3) . . ?
F7 P2 F8 88.5(3) . . ?
F7 P2 F9 85.5(3) . . ?
F12 P2 F10 87.7(2) . . ?
F12 P2 F8 91.4(2) . . ?
F12 P2 F9 91.9(4) . . ?
F12 P2 F7 177.3(4) . . ?
F11 P2 F10 89.7(3) . . ?
F11 P2 F8 91.9(3) . . ?
F11 P2 F9 176.5(4) . . ?
F11 P2 F7 93.0(5) . . ?
F11 P2 F12 89.7(5) . . ?
F5 P1 F3 179.2(3) . . ?
F5 P1 F4 89.0(2) . . ?
F5 P1 F1 89.6(2) . . ?
F6 P1 F5 89.7(2) . . ?
F6 P1 F3 89.8(3) . . ?
F6 P1 F4 88.9(3) . . ?
F6 P1 F1 177.8(3) . . ?
F3 P1 F4 90.3(3) . . ?
F3 P1 F1 90.9(3) . . ?
F1 P1 F4 89.0(3) . . ?
F2 P1 F5 88.8(3) . . ?
F2 P1 F6 92.7(3) . . ?
F2 P1 F3 91.9(3) . . ?
F2 P1 F4 177.3(3) . . ?
F2 P1 F1 89.3(3) . . ?
C10 N2 Ru1 118.5(3) . . ?
C6 N2 Ru1 119.3(2) . . ?
C6 N2 C10 122.1(3) . . ?
C1 N1 Ru1 128.5(3) . . ?
C1 N1 C5 118.2(3) . . ?
C5 N1 Ru1 113.2(2) . . ?
C8 O1 H1 109(4) . . ?
C38 N8 Ru2 117.8(3) . . ?
C34 N8 Ru2 118.7(3) . . ?
C34 N8 C38 123.3(3) . . ?
C11 N3 Ru1 113.0(2) . . ?
C15 N3 Ru1 128.5(3) . . ?
C15 N3 C11 118.5(3) . . ?
C27 N6 Ru1 170.2(4) . . ?
C29 N7 Ru2 127.4(3) . . ?
C29 N7 C33 119.1(3) . . ?
C33 N7 Ru2 113.5(2) . . ?
C55 N12 Ru2 176.1(3) . . ?
C49A N11A Ru2 113.9(3) . . ?
C49A N11A C53A 116.8(5) . . ?
C53A N11A Ru2 129.2(4) . . ?
C48A N10A Ru2 115.8(3) . . ?
C44A N10A Ru2 125.4(4) . . ?
C44A N10A C48A 118.8(4) . . ?
H1SC O1S H1SD 105(3) . . ?
C39 N9 Ru2 113.1(3) . . ?
C43 N9 Ru2 128.0(3) . . ?
C43 N9 C39 118.9(4) . . ?
C11 C12 H12 120.2 . . ?
C13 C12 H12 120.2 . . ?
C13 C12 C11 119.5(4) . . ?
C1S O2S C3S 111.3(5) . . ?
N3 C11 C12 120.6(4) . . ?
N3 C11 C10 115.9(3) . . ?
C12 C11 C10 123.6(3) . . ?
N2 C10 C11 112.8(3) . . ?
N2 C10 C9 119.7(4) . . ?
C9 C10 C11 127.5(3) . . ?
N1 C1 H1A 118.7 . . ?
N1 C1 C2 122.5(4) . . ?
C2 C1 H1A 118.7 . . ?
N2 C6 C7 120.4(3) . . ?
N2 C6 C5 112.5(3) . . ?
C7 C6 C5 127.1(4) . . ?
C6 C7 H7 120.7 . . ?
C6 C7 C8 118.5(4) . . ?
C8 C7 H7 120.7 . . ?
O1 C8 C7 122.3(4) . . ?
O1 C8 C9 117.6(4) . . ?
C9 C8 C7 120.1(3) . . ?
N1 C5 C6 115.7(3) . . ?
N1 C5 C4 121.7(3) . . ?
C4 C5 C6 122.6(3) . . ?
N7 C29 H29 119.3 . . ?
N7 C29 C30 121.3(5) . . ?
C30 C29 H29 119.3 . . ?
C5 C4 H4 120.5 . . ?
C5 C4 C3 119.0(4) . . ?
C3 C4 H4 120.5 . . ?
N3 C15 H15 118.5 . . ?
N3 C15 C14 123.1(4) . . ?
C14 C15 H15 118.5 . . ?
N8 C38 C39 114.0(3) . . ?
N8 C38 C37 119.1(4) . . ?
C37 C38 C39 126.9(4) . . ?
C10 C9 C8 119.1(3) . . ?
C10 C9 H9 120.4 . . ?
C8 C9 H9 120.4 . . ?
C1 C2 H2 120.3 . . ?
C3 C2 C1 119.3(4) . . ?
C3 C2 H2 120.3 . . ?
C36 O2 H2A 109.5 . . ?
N7 C33 C32 121.3(4) . . ?
N7 C33 C34 115.3(3) . . ?
C32 C33 C34 123.4(4) . . ?
C33 C32 H32 120.5 . . ?
C31 C32 C33 119.0(5) . . ?
C31 C32 H32 120.5 . . ?
N12 C55 C56 178.4(5) . . ?
C15 C14 H14 120.6 . . ?
C13 C14 C15 118.7(4) . . ?
C13 C14 H14 120.6 . . ?
C4 C3 H3 120.4 . . ?
C2 C3 C4 119.3(4) . . ?
C2 C3 H3 120.4 . . ?
N10A C48A C49A 115.1(4) . . ?
N10A C48A C47A 120.8(4) . . ?
C47A C48A C49A 124.0(5) . . ?
C29 C30 H30 120.0 . . ?
C31 C30 C29 120.0(5) . . ?
C31 C30 H30 120.0 . . ?
N6 C27 C28 173.6(5) . . ?
C12 C13 H13 120.2 . . ?
C14 C13 C12 119.6(4) . . ?
C14 C13 H13 120.2 . . ?
N11A C49A C48A 115.7(5) . . ?
N11A C49A C50A 123.5(5) . . ?
C50A C49A C48A 120.6(5) . . ?
N9 C39 C38 115.4(4) . . ?
N9 C39 C40 120.3(4) . . ?
C40 C39 C38 124.3(4) . . ?
C38 C37 H37 120.5 . . ?
C38 C37 C36 119.1(4) . . ?
C36 C37 H37 120.5 . . ?
C27 C28 H28A 109.5 . . ?
C27 C28 H28B 109.5 . . ?
C27 C28 H28C 109.5 . . ?
H28A C28 H28B 109.5 . . ?
H28A C28 H28C 109.5 . . ?
H28B C28 H28C 109.5 . . ?
N8 C34 C33 113.3(3) . . ?
N8 C34 C35 119.2(4) . . ?
C35 C34 C33 127.4(4) . . ?
C34 C35 H35 120.5 . . ?
C36 C35 C34 119.0(4) . . ?
C36 C35 H35 120.5 . . ?
C32 C31 H31 120.4 . . ?
C30 C31 C32 119.1(4) . . ?
C30 C31 H31 120.4 . . ?
O2 C36 C37 117.3(5) . . ?
O2 C36 C35 122.5(5) . . ?
C35 C36 C37 120.2(4) . . ?
C55 C56 H56A 109.5 . . ?
C55 C56 H56B 109.5 . . ?
C55 C56 H56C 109.5 . . ?
H56A C56 H56B 109.5 . . ?
H56A C56 H56C 109.5 . . ?
H56B C56 H56C 109.5 . . ?
N10A C44A H54A 119.1 . . ?
N10A C44A C45A 121.8(5) . . ?
C45A C44A H54A 119.1 . . ?
N9 C43 H43 118.8 . . ?
N9 C43 C42 122.3(5) . . ?
C42 C43 H43 118.8 . . ?
C43 C42 H42 120.7 . . ?
C41 C42 C43 118.7(5) . . ?
C41 C42 H42 120.7 . . ?
C39 C40 H40 119.7 . . ?
C41 C40 C39 120.5(5) . . ?
C41 C40 H40 119.7 . . ?
C49A C50A H48A 120.2 . . ?
C51A C50A C49A 119.7(6) . . ?
C51A C50A H48A 120.2 . . ?
C44A C45A H53A 120.2 . . ?
C46A C45A C44A 119.5(5) . . ?
C46A C45A H53A 120.2 . . ?
C48A C47A H51A 119.9 . . ?
C46A C47A C48A 120.3(5) . . ?
C46A C47A H51A 119.9 . . ?
C42 C41 H41 120.4 . . ?
C40 C41 C42 119.3(5) . . ?
C40 C41 H41 120.4 . . ?
C45A C46A C47A 118.7(5) . . ?
C45A C46A H52A 120.6 . . ?
C47A C46A H52A 120.6 . . ?
O2S C3S H3SA 110.1 . . ?
O2S C3S H3SB 110.1 . . ?
O2S C3S C4S 108.1(5) . . ?
H3SA C3S H3SB 108.4 . . ?
C4S C3S H3SA 110.1 . . ?
C4S C3S H3SB 110.1 . . ?
N11A C53A C54A 120.1(5) . . ?
N11A C53A C52A 120.5(5) . . ?
C52A C53A C54A 119.4(5) . . ?
C53A C54A H45A 109.5 . . ?
C53A C54A H45B 109.5 . . ?
C53A C54A H45C 109.5 . . ?
H45A C54A H45B 109.5 . . ?
H45A C54A H45C 109.5 . . ?
H45B C54A H45C 109.5 . . ?
C53A C52A H46A 118.8 . . ?
C51A C52A C53A 122.4(5) . . ?
C51A C52A H46A 118.8 . . ?
C50A C51A H47A 121.5 . . ?
C52A C51A C50A 117.1(6) . . ?
C52A C51A H47A 121.5 . . ?
O2S C1S H1SA 110.0 . . ?
O2S C1S H1SB 110.0 . . ?
O2S C1S C2S 108.3(6) . . ?
H1SA C1S H1SB 108.4 . . ?
C2S C1S H1SA 110.0 . . ?
C2S C1S H1SB 110.0 . . ?
C3S C4S H4SA 109.5 . . ?
C3S C4S H4SB 109.5 . . ?
C3S C4S H4SC 109.5 . . ?
H4SA C4S H4SB 109.5 . . ?
H4SA C4S H4SC 109.5 . . ?
H4SB C4S H4SC 109.5 . . ?
C1S C2S H2SA 109.5 . . ?
C1S C2S H2SB 109.5 . . ?
C1S C2S H2SC 109.5 . . ?
H2SA C2S H2SB 109.5 . . ?
H2SA C2S H2SC 109.5 . . ?
H2SB C2S H2SC 109.5 . . ?
C25B N5A Ru1 129.6(3) . . ?
C25B N5A C21B 120.0 . . ?
C21B N5A Ru1 108.3(3) . . ?
N5A C25B C24B 120.0 . . ?
N5A C25B C26B 118.0(6) . . ?
C24B C25B C26B 122.0(6) . . ?
C25B C24B H18B 120.0 . . ?
C23B C24B C25B 120.0 . . ?
C23B C24B H18B 120.0 . . ?
C24B C23B H19B 120.0 . . ?
C24B C23B C22B 120.0 . . ?
C22B C23B H19B 120.0 . . ?
C23B C22B H20B 120.0 . . ?
C23B C22B C21B 120.0 . . ?
C21B C22B H20B 120.0 . . ?
N5A C21B C20B 119.6(5) . . ?
C22B C21B N5A 120.0 . . ?
C22B C21B C20B 120.0(5) . . ?
C25B C26B H17A 109.5 . . ?
C25B C26B H17B 109.5 . . ?
C25B C26B H17C 109.5 . . ?
H17A C26B H17B 109.5 . . ?
H17A C26B H17C 109.5 . . ?
H17B C26B H17C 109.5 . . ?
C21A N4A Ru1 111.9(3) . . ?
C21A N4A C16A 120.0 . . ?
C16A N4A Ru1 128.1(3) . . ?
N4A C21A C22A 114.4(5) . . ?
C20A C21A N4A 120.0 . . ?
C20A C21A C22A 125.3(5) . . ?
C21A C20A H20A 120.0 . . ?
C19A C20A C21A 120.0 . . ?
C19A C20A H20A 120.0 . . ?
C20A C19A H19A 120.0 . . ?
C18A C19A C20A 120.0 . . ?
C18A C19A H19A 120.0 . . ?
C19A C18A H18A 120.0 . . ?
C16A C18A C19A 120.0 . . ?
C16A C18A H18A 120.0 . . ?
N4A C16A C17A 121.7(7) . . ?
C18A C16A N4A 120.0 . . ?
C18A C16A C17A 118.2(7) . . ?
F20A P4A F23A 89.1(5) . . ?
F20A P4A F24A 89.1(5) . . ?
F21A P4A F20A 92.5(5) . . ?
F21A P4A F19A 91.8(5) . . ?
F21A P4A F23A 177.5(7) . . ?
F21A P4A F22A 90.6(5) . . ?
F21A P4A F24A 88.8(5) . . ?
F19A P4A F20A 89.6(5) . . ?
F19A P4A F23A 90.2(6) . . ?
F19A P4A F22A 92.0(6) . . ?
F19A P4A F24A 178.6(6) . . ?
F22A P4A F20A 176.5(7) . . ?
F22A P4A F23A 87.8(6) . . ?
F22A P4A F24A 89.3(6) . . ?
F24A P4A F23A 89.2(6) . . ?
F24B P4B F22B 89.9(6) . . ?
F23B P4B F24B 89.3(6) . . ?
F23B P4B F22B 90.9(7) . . ?
F23B P4B F20B 90.2(6) . . ?
F23B P4B F21B 179.1(8) . . ?
F23B P4B F19B 91.0(6) . . ?
F20B P4B F24B 88.9(6) . . ?
F20B P4B F22B 178.4(8) . . ?
F21B P4B F24B 89.7(7) . . ?
F21B P4B F22B 89.0(6) . . ?
F21B P4B F20B 89.9(7) . . ?
F19B P4B F24B 179.7(7) . . ?
F19B P4B F22B 90.0(6) . . ?
F19B P4B F20B 91.2(6) . . ?
F19B P4B F21B 89.9(7) . . ?
C16A C17A H17D 109.5 . . ?
C16A C17A H17E 109.5 . . ?
C16A C17A H17F 109.5 . . ?
H17D C17A H17E 109.5 . . ?
H17D C17A H17F 109.5 . . ?
H17E C17A H17F 109.5 . . ?
C20B N4B Ru1 118.0(3) . . ?
C20B N4B C16B 120.0 . . ?
C16B N4B Ru1 121.4(3) . . ?
N4B C20B C21B 109.4(5) . . ?
N4B C20B C19B 120.0 . . ?
C19B C20B C21B 130.5(5) . . ?
C20B C19B H23B 120.0 . . ?
C18B C19B C20B 120.0 . . ?
C18B C19B H23B 120.0 . . ?
C19B C18B H18 120.0 . . ?
C19B C18B C17B 120.0 . . ?
C17B C18B H18 120.0 . . ?
C18B C17B H24B 120.0 . . ?
C16B C17B C18B 120.0 . . ?
C16B C17B H24B 120.0 . . ?
N4B C16B H25B 120.0 . . ?
C17B C16B N4B 120.0 . . ?
C17B C16B H25B 120.0 . . ?
C24A C25A H25A 120.0 . . ?
C24A C25A C26A 120.0 . . ?
C26A C25A H25A 120.0 . . ?
C25A C24A H24A 120.0 . . ?
C23A C24A C25A 120.0 . . ?
C23A C24A H24A 120.0 . . ?
C24A C23A H23A 120.0 . . ?
C24A C23A C22A 120.0 . . ?
C22A C23A H23A 120.0 . . ?
C23A C22A C21A 121.7(5) . . ?
N5B C22A C21A 117.8(5) . . ?
N5B C22A C23A 120.0 . . ?
C22A N5B Ru1 114.8(4) . . ?
C22A N5B C26A 120.0 . . ?
C26A N5B Ru1 124.5(4) . . ?
C25A C26A H26A 120.0 . . ?
N5B C26A C25A 120.0 . . ?
N5B C26A H26A 120.0 . . ?
C50B N11B Ru2 119.3(10) . . ?
C50B N11B C54B 120.0 . . ?
C54B N11B Ru2 120.6(10) . . ?
C51B C50B N11B 120.0 . . ?
C49B C50B N11B 110.9(15) . . ?
C49B C50B C51B 129.0(15) . . ?
C50B C51B H51B 120.0 . . ?
C50B C51B C52B 120.0 . . ?
C52B C51B H51B 120.0 . . ?
C51B C52B H52B 120.0 . . ?
C53B C52B C51B 120.0 . . ?
C53B C52B H52B 120.0 . . ?
C52B C53B H53B 120.0 . . ?
C54B C53B C52B 120.0 . . ?
C54B C53B H53B 120.0 . . ?
N11B C54B H54B 120.0 . . ?
C53B C54B N11B 120.0 . . ?
C53B C54B H54B 120.0 . . ?
C44B N10B Ru2 131.8(9) . . ?
C44B N10B C49B 120.0 . . ?
C49B N10B Ru2 108.2(9) . . ?
C46B C44B N10B 120.0 . . ?
C45B C44B N10B 121(2) . . ?
C45B C44B C46B 119(2) . . ?
C44B C46B H46B 120.0 . . ?
C47B C46B C44B 120.0 . . ?
C47B C46B H46B 120.0 . . ?
C46B C47B H47B 120.0 . . ?
C46B C47B C48B 120.0 . . ?
C48B C47B H47B 120.0 . . ?
C47B C48B H48B 120.0 . . ?
C49B C48B C47B 120.0 . . ?
C49B C48B H48B 120.0 . . ?
C50B C49B N10B 124.1(15) . . ?
C50B C49B C48B 115.8(15) . . ?
C48B C49B N10B 120.0 . . ?
C44B C45B H45D 109.5 . . ?
C44B C45B H45E 109.5 . . ?
C44B C45B H45F 109.5 . . ?
H45D C45B H45E 109.5 . . ?
H45D C45B H45F 109.5 . . ?
H45E C45B H45F 109.5 . . ?

loop_
_geom_bond_atom_site_label_1
_geom_bond_atom_site_label_2
_geom_bond_distance
_geom_bond_site_symmetry_2
_geom_bond_publ_flag
Ru1 N2 1.975(3) . ?
Ru1 N1 2.080(3) . ?
Ru1 N3 2.069(3) . ?
Ru1 N6 2.039(3) . ?
Ru1 N5A 2.084(4) . ?
Ru1 N4A 2.197(5) . ?
Ru1 N4B 1.997(4) . ?
Ru1 N5B 2.030(4) . ?
Ru2 N8 1.978(3) . ?
Ru2 N7 2.072(3) . ?
Ru2 N12 2.032(3) . ?
Ru2 N11A 2.115(4) . ?
Ru2 N10A 2.056(4) . ?
Ru2 N9 2.070(3) . ?
Ru2 N11B 2.038(13) . ?
Ru2 N10B 2.168(12) . ?
P3 F15 1.584(4) . ?
P3 F14 1.561(4) . ?
P3 F16 1.580(4) . ?
P3 F18 1.564(4) . ?
P3 F13 1.581(3) . ?
P3 F17 1.564(4) . ?
P2 F10 1.600(4) . ?
P2 F8 1.574(4) . ?
P2 F9 1.574(4) . ?
P2 F7 1.553(4) . ?
P2 F12 1.542(5) . ?
P2 F11 1.521(5) . ?
P1 F5 1.575(4) . ?
P1 F6 1.553(4) . ?
P1 F3 1.583(4) . ?
P1 F4 1.593(4) . ?
P1 F1 1.583(4) . ?
P1 F2 1.548(5) . ?
N2 C10 1.355(4) . ?
N2 C6 1.346(5) . ?
N1 C1 1.341(4) . ?
N1 C5 1.364(4) . ?
O1 C8 1.334(4) . ?
O1 H1 0.885(14) . ?
N8 C38 1.346(5) . ?
N8 C34 1.338(5) . ?
N3 C11 1.371(5) . ?
N3 C15 1.335(5) . ?
N6 C27 1.136(5) . ?
N7 C29 1.342(5) . ?
N7 C33 1.361(5) . ?
N12 C55 1.138(5) . ?
N11A C49A 1.349(7) . ?
N11A C53A 1.377(6) . ?
N10A C48A 1.366(6) . ?
N10A C44A 1.333(7) . ?
O1S H1SC 0.944(19) . ?
O1S H1SD 0.947(19) . ?
N9 C39 1.366(5) . ?
N9 C43 1.338(5) . ?
C12 H12 0.9500 . ?
C12 C11 1.391(5) . ?
C12 C13 1.383(6) . ?
O2S C3S 1.433(7) . ?
O2S C1S 1.395(7) . ?
C11 C10 1.469(5) . ?
C10 C9 1.382(5) . ?
C1 H1A 0.9500 . ?
C1 C2 1.385(5) . ?
C6 C7 1.383(5) . ?
C6 C5 1.480(5) . ?
C7 H7 0.9500 . ?
C7 C8 1.396(5) . ?
C8 C9 1.395(6) . ?
C5 C4 1.386(5) . ?
C29 H29 0.9500 . ?
C29 C30 1.396(6) . ?
C4 H4 0.9500 . ?
C4 C3 1.392(6) . ?
C15 H15 0.9500 . ?
C15 C14 1.382(6) . ?
C38 C39 1.456(6) . ?
C38 C37 1.387(6) . ?
C9 H9 0.9500 . ?
C2 H2 0.9500 . ?
C2 C3 1.367(6) . ?
O2 H2A 0.8400 . ?
O2 C36 1.349(5) . ?
C33 C32 1.393(6) . ?
C33 C34 1.469(6) . ?
C32 H32 0.9500 . ?
C32 C31 1.392(7) . ?
C55 C56 1.446(6) . ?
C14 H14 0.9500 . ?
C14 C13 1.368(7) . ?
C3 H3 0.9500 . ?
C48A C49A 1.476(7) . ?
C48A C47A 1.377(7) . ?
C30 H30 0.9500 . ?
C30 C31 1.362(8) . ?
C27 C28 1.443(6) . ?
C13 H13 0.9500 . ?
C49A C50A 1.388(7) . ?
C39 C40 1.374(6) . ?
C37 H37 0.9500 . ?
C37 C36 1.389(7) . ?
C28 H28A 0.9800 . ?
C28 H28B 0.9800 . ?
C28 H28C 0.9800 . ?
C34 C35 1.393(6) . ?
C35 H35 0.9500 . ?
C35 C36 1.382(7) . ?
C31 H31 0.9500 . ?
C56 H56A 0.9800 . ?
C56 H56B 0.9800 . ?
C56 H56C 0.9800 . ?
C44A H54A 0.9500 . ?
C44A C45A 1.394(7) . ?
C43 H43 0.9500 . ?
C43 C42 1.380(7) . ?
C42 H42 0.9500 . ?
C42 C41 1.375(9) . ?
C40 H40 0.9500 . ?
C40 C41 1.366(9) . ?
C50A H48A 0.9500 . ?
C50A C51A 1.378(9) . ?
C45A H53A 0.9500 . ?
C45A C46A 1.366(9) . ?
C47A H51A 0.9500 . ?
C47A C46A 1.376(8) . ?
C41 H41 0.9500 . ?
C46A H52A 0.9500 . ?
C3S H3SA 0.9900 . ?
C3S H3SB 0.9900 . ?
C3S C4S 1.489(11) . ?
C53A C54A 1.488(8) . ?
C53A C52A 1.383(8) . ?
C54A H45A 0.9800 . ?
C54A H45B 0.9800 . ?
C54A H45C 0.9800 . ?
C52A H46A 0.9500 . ?
C52A C51A 1.366(10) . ?
C51A H47A 0.9500 . ?
C1S H1SA 0.9900 . ?
C1S H1SB 0.9900 . ?
C1S C2S 1.507(11) . ?
C4S H4SA 0.9800 . ?
C4S H4SB 0.9800 . ?
C4S H4SC 0.9800 . ?
C2S H2SA 0.9800 . ?
C2S H2SB 0.9800 . ?
C2S H2SC 0.9800 . ?
N5A C25B 1.3900 . ?
N5A C21B 1.3900 . ?
C25B C24B 1.3900 . ?
C25B C26B 1.514(12) . ?
C24B H18B 0.9500 . ?
C24B C23B 1.3900 . ?
C23B H19B 0.9500 . ?
C23B C22B 1.3900 . ?
C22B H20B 0.9500 . ?
C22B C21B 1.3900 . ?
C21B C20B 1.465(7) . ?
C26B H17A 0.9800 . ?
C26B H17B 0.9800 . ?
C26B H17C 0.9800 . ?
N4A C21A 1.3900 . ?
N4A C16A 1.3900 . ?
C21A C20A 1.3900 . ?
C21A C22A 1.443(8) . ?
C20A H20A 0.9500 . ?
C20A C19A 1.3900 . ?
C19A H19A 0.9500 . ?
C19A C18A 1.3900 . ?
C18A H18A 0.9500 . ?
C18A C16A 1.3900 . ?
C16A C17A 1.438(14) . ?
P4A F20A 1.557(9) . ?
P4A F21A 1.540(8) . ?
P4A F19A 1.541(9) . ?
P4A F23A 1.599(9) . ?
P4A F22A 1.544(10) . ?
P4A F24A 1.587(10) . ?
F24B P4B 1.549(11) . ?
P4B F22B 1.553(11) . ?
P4B F23B 1.520(11) . ?
P4B F20B 1.545(11) . ?
P4B F21B 1.541(12) . ?
P4B F19B 1.532(11) . ?
C17A H17D 0.9800 . ?
C17A H17E 0.9800 . ?
C17A H17F 0.9800 . ?
N4B C20B 1.3900 . ?
N4B C16B 1.3900 . ?
C20B C19B 1.3900 . ?
C19B H23B 0.9500 . ?
C19B C18B 1.3900 . ?
C18B H18 0.9500 . ?
C18B C17B 1.3900 . ?
C17B H24B 0.9500 . ?
C17B C16B 1.3900 . ?
C16B H25B 0.9500 . ?
C25A H25A 0.9500 . ?
C25A C24A 1.3900 . ?
C25A C26A 1.3900 . ?
C24A H24A 0.9500 . ?
C24A C23A 1.3900 . ?
C23A H23A 0.9500 . ?
C23A C22A 1.3900 . ?
C22A N5B 1.3900 . ?
N5B C26A 1.3900 . ?
C26A H26A 0.9500 . ?
N11B C50B 1.3900 . ?
N11B C54B 1.3900 . ?
C50B C51B 1.3900 . ?
C50B C49B 1.343(19) . ?
C51B H51B 0.9500 . ?
C51B C52B 1.3900 . ?
C52B H52B 0.9500 . ?
C52B C53B 1.3900 . ?
C53B H53B 0.9500 . ?
C53B C54B 1.3900 . ?
C54B H54B 0.9500 . ?
N10B C44B 1.3900 . ?
N10B C49B 1.3900 . ?
C44B C46B 1.3900 . ?
C44B C45B 1.18(4) . ?
C46B H46B 0.9500 . ?
C46B C47B 1.3900 . ?
C47B H47B 0.9500 . ?
C47B C48B 1.3900 . ?
C48B H48B 0.9500 . ?
C48B C49B 1.3900 . ?
C45B H45D 0.9800 . ?
C45B H45E 0.9800 . ?
C45B H45F 0.9800 . ?

loop_
_smtbx_masks_void_nr
_smtbx_masks_void_average_x
_smtbx_masks_void_average_y
_smtbx_masks_void_average_z
_smtbx_masks_void_volume
_smtbx_masks_void_count_electrons
_smtbx_masks_void_content
1 0.069 -0.691 0.000 733.1 188.9 ?
